data_7112974
loop_
_publ_author_name
'Gu, Zhi-Gang'
'Cai, Yue-Peng'
'Fang, Hua-Cai'
'Zhou, Zheng-Yuan'
'Thallapally, Praveen K.'
'Tian, Jian'
'Liu, Jun'
'Exarhos, Gregory J.'

_publ_section_title
;
 Conversion of nonporous helical cadmium organic framework to a porous
 form.
;
_journal_issue 29
_journal_name_full 'Chemical communications (Cambridge, England)'
_journal_page_first 5373
_journal_page_last 5375
_journal_paper_doi 10.1039/c0cc01042a
_journal_volume 46
_journal_year 2010
_chemical_formula_moiety 'C10 H7 Cd N3 O4'
_chemical_formula_sum 'C10 H7 Cd N3 O4'
_chemical_formula_weight 345.59
_chemical_name_systematic
;

?

;
_space_group_IT_number 161
_symmetry_cell_setting trigonal
_symmetry_space_group_name_Hall 'R 3 -2"c'
_symmetry_space_group_name_H-M 'R 3 c :H'
_atom_sites_solution_hydrogens geom
_atom_sites_solution_primary direct
_atom_sites_solution_secondary difmap
_audit_creation_method SHELXL-97
_cell_angle_alpha 90.00
_cell_angle_beta 90.00
_cell_angle_gamma 120.00
_cell_formula_units_Z 18
_cell_length_a 21.1266(16)
_cell_length_b 21.1266(16)
_cell_length_c 13.967(2)
_cell_measurement_reflns_used 6620
_cell_measurement_temperature 298(2)
_cell_measurement_theta_max 27.97
_cell_measurement_theta_min 3.12
_cell_volume 5398.7(10)
_computing_cell_refinement 'Bruker SMART'
_computing_data_collection 'Bruker SMART'
_computing_data_reduction 'Bruker SAINT'
_computing_molecular_graphics 'Bruker SHELXTL'
_computing_publication_material 'Bruker SHELXTL'
_computing_structure_refinement 'SHELXL-97 (Sheldrick, 1997)'
_computing_structure_solution 'SHELXS-97 (Sheldrick, 1990)'
_diffrn_ambient_temperature 298(2)
_diffrn_measured_fraction_theta_full 1.000
_diffrn_measured_fraction_theta_max 1.000
_diffrn_measurement_device_type 'CCD area detector'
_diffrn_measurement_method 'phi and omega scans'
_diffrn_radiation_monochromator graphite
_diffrn_radiation_source 'fine-focus sealed tube'
_diffrn_radiation_type MoK\a
_diffrn_radiation_wavelength 0.71073
_diffrn_reflns_av_R_equivalents 0.0235
_diffrn_reflns_av_sigmaI/netI 0.0205
_diffrn_reflns_limit_h_max 14
_diffrn_reflns_limit_h_min -25
_diffrn_reflns_limit_k_max 25
_diffrn_reflns_limit_k_min -24
_diffrn_reflns_limit_l_max 16
_diffrn_reflns_limit_l_min -16
_diffrn_reflns_number 8802
_diffrn_reflns_theta_full 25.16
_diffrn_reflns_theta_max 25.16
_diffrn_reflns_theta_min 1.93
_exptl_absorpt_coefficient_mu 1.830
_exptl_absorpt_correction_T_max 0.8241
_exptl_absorpt_correction_T_min 0.6890
_exptl_absorpt_correction_type multi-scan
_exptl_absorpt_process_details 'SADABS (Sheldrick, 1996)'
_exptl_crystal_colour 'pale yellow'
_exptl_crystal_density_diffrn 1.913
_exptl_crystal_density_method 'not measured'
_exptl_crystal_description block
_exptl_crystal_F_000 3024
_exptl_crystal_size_max 0.22
_exptl_crystal_size_mid 0.16
_exptl_crystal_size_min 0.11
_refine_diff_density_max 0.256
_refine_diff_density_min -0.481
_refine_diff_density_rms 0.069
_refine_ls_abs_structure_details 'Flack H D (1983), Acta Cryst. A39, 876-881'
_refine_ls_abs_structure_Flack -0.04(2)
_refine_ls_extinction_method none
_refine_ls_goodness_of_fit_ref 1.043
_refine_ls_hydrogen_treatment constr
_refine_ls_matrix_type full
_refine_ls_number_parameters 164
_refine_ls_number_reflns 2151
_refine_ls_number_restraints 1
_refine_ls_restrained_S_all 1.042
_refine_ls_R_factor_all 0.0177
_refine_ls_R_factor_gt 0.0168
_refine_ls_shift/su_max 0.001
_refine_ls_shift/su_mean 0.000
_refine_ls_structure_factor_coef Fsqd
_refine_ls_weighting_details 'calc w=1/[\s^2^(Fo^2^)+(0.0213P)^2^+3.8889P] where P=(Fo^2^+2Fc^2^)/3'
_refine_ls_weighting_scheme calc
_refine_ls_wR_factor_gt 0.0407
_refine_ls_wR_factor_ref 0.0413
_reflns_number_gt 2085
_reflns_number_total 2151
_reflns_threshold_expression >2sigma(I)
_cod_data_source_file c0cc01042a.txt
_cod_data_source_block g2
_cod_depositor_comments
;
The following automatic conversions were performed:

'_symmetry_cell_setting' value 'Trigonal' changed to 'trigonal'
according to
/usr/data/users/saulius/automatic-downloads/retrospective/RSC/lib/dictionaries/cif_core.dic
dictionary named 'cif_core.dic' version 2.4.2 from 2011-04-26.

Automatic conversion script
Id: cif_fix_values 2281 2013-09-26 08:29:07Z andrius 
;
_cod_original_cell_volume 5398.9(10)
_cod_original_sg_symbol_H-M R3c
_cod_database_code 7112974

loop_
_symmetry_equiv_pos_as_xyz
'x, y, z'
'-y, x-y, z'
'-x+y, -x, z'
'-y, -x, z+1/2'
'-x+y, y, z+1/2'
'x, x-y, z+1/2'
'x+2/3, y+1/3, z+1/3'
'-y+2/3, x-y+1/3, z+1/3'
'-x+y+2/3, -x+1/3, z+1/3'
'-y+2/3, -x+1/3, z+5/6'
'-x+y+2/3, y+1/3, z+5/6'
'x+2/3, x-y+1/3, z+5/6'
'x+1/3, y+2/3, z+2/3'
'-y+1/3, x-y+2/3, z+2/3'
'-x+y+1/3, -x+2/3, z+2/3'
'-y+1/3, -x+2/3, z+7/6'
'-x+y+1/3, y+2/3, z+7/6'
'x+1/3, x-y+2/3, z+7/6'

loop_
_atom_site_label
_atom_site_type_symbol
_atom_site_fract_x
_atom_site_fract_y
_atom_site_fract_z
_atom_site_U_iso_or_equiv
_atom_site_adp_type
_atom_site_occupancy
_atom_site_symmetry_multiplicity
_atom_site_calc_flag
_atom_site_refinement_flags
Cd1 Cd 0.412945(10) 0.077262(9) 0.84122(3) 0.03214(7) Uani 1 1 d .
O1 O 0.51557(16) 0.12825(14) 0.9622(2) 0.0538(7) Uani 1 1 d .
O2 O 0.59624(15) 0.10336(18) 1.02565(18) 0.0646(7) Uani 1 1 d .
H2 H 0.6226 0.0878 1.0068 0.097 Uiso 1 1 calc R
O3 O 0.65710(13) 0.03246(14) 0.97289(18) 0.0531(6) Uani 1 1 d .
O4 O 0.66340(17) -0.02739(14) 0.8490(2) 0.0503(5) Uani 1 1 d .
N1 N 0.49385(13) 0.04298(13) 0.80537(17) 0.0352(5) Uani 1 1 d .
N2 N 0.55199(13) -0.01487(14) 0.75580(18) 0.0356(5) Uani 1 1 d .
N3 N 0.46988(14) 0.19127(16) 0.7617(2) 0.0397(7) Uani 1 1 d .
C1 C 0.5008(2) 0.0025(2) 0.7372(2) 0.0380(8) Uani 1 1 d .
H1 H 0.4724 -0.0123 0.6820 0.046 Uiso 1 1 calc R
C2 C 0.57983(14) 0.01571(14) 0.84329(19) 0.0309(6) Uani 1 1 d .
C3 C 0.63727(15) 0.00563(16) 0.8898(2) 0.0379(7) Uani 1 1 d .
C4 C 0.54408(14) 0.05160(15) 0.8741(2) 0.0315(6) Uani 1 1 d .
C5 C 0.55106(16) 0.09692(17) 0.9576(2) 0.0398(7) Uani 1 1 d .
C6 C 0.5147(2) 0.25125(19) 0.8115(3) 0.0514(8) Uani 1 1 d .
H6 H 0.5250 0.2460 0.8747 0.062 Uiso 1 1 calc R
C7 C 0.5464(2) 0.3207(2) 0.7730(3) 0.0687(11) Uani 1 1 d .
H7 H 0.5770 0.3615 0.8096 0.082 Uiso 1 1 calc R
C8 C 0.5315(2) 0.3280(2) 0.6791(4) 0.0785(13) Uani 1 1 d .
H8 H 0.5529 0.3739 0.6508 0.094 Uiso 1 1 calc R
C9 C 0.4855(3) 0.2679(2) 0.6285(3) 0.0751(13) Uani 1 1 d .
H9 H 0.4740 0.2721 0.5655 0.090 Uiso 1 1 calc R
C10 C 0.4557(2) 0.2000(2) 0.6716(3) 0.0541(9) Uani 1 1 d .
H10 H 0.4246 0.1588 0.6360 0.065 Uiso 1 1 calc R

loop_
_atom_site_aniso_label
_atom_site_aniso_U_11
_atom_site_aniso_U_22
_atom_site_aniso_U_33
_atom_site_aniso_U_23
_atom_site_aniso_U_13
_atom_site_aniso_U_12
Cd1 0.03011(13) 0.02973(13) 0.04226(11) -0.00816(12) -0.00110(12) 0.01923(8)
O1 0.0618(18) 0.0640(16) 0.0528(16) -0.0228(13) -0.0105(14) 0.0443(14)
O2 0.0686(17) 0.096(2) 0.0495(15) -0.0307(14) -0.0245(13) 0.0560(16)
O3 0.0466(13) 0.0668(16) 0.0538(15) -0.0007(12) -0.0146(11) 0.0344(13)
O4 0.0456(12) 0.0564(16) 0.0660(15) 0.0112(14) 0.0086(10) 0.0384(15)
N1 0.0345(13) 0.0430(14) 0.0370(13) -0.0091(11) -0.0061(11) 0.0260(11)
N2 0.0382(13) 0.0420(14) 0.0371(13) -0.0064(11) -0.0018(11) 0.0281(12)
N3 0.0376(14) 0.0374(15) 0.0447(17) 0.0005(12) 0.0054(12) 0.0192(12)
C1 0.0426(15) 0.0497(16) 0.036(2) -0.0119(18) -0.0079(15) 0.0335(14)
C2 0.0283(13) 0.0308(14) 0.0352(16) 0.0018(11) 0.0004(11) 0.0158(12)
C3 0.0288(14) 0.0368(16) 0.049(2) 0.0114(13) 0.0023(13) 0.0169(13)
C4 0.0264(13) 0.0337(14) 0.0365(15) -0.0028(11) -0.0009(11) 0.0166(12)
C5 0.0367(16) 0.0423(17) 0.0404(16) -0.0075(13) -0.0032(13) 0.0196(14)
C6 0.053(2) 0.0445(19) 0.050(2) -0.0042(15) -0.0008(16) 0.0194(16)
C7 0.066(3) 0.0333(19) 0.091(3) -0.0037(19) 0.002(2) 0.0132(17)
C8 0.076(3) 0.052(2) 0.096(4) 0.030(2) 0.006(2) 0.024(2)
C9 0.084(3) 0.068(3) 0.063(3) 0.023(2) -0.002(2) 0.030(3)
C10 0.055(2) 0.053(2) 0.052(2) 0.0017(17) 0.0001(18) 0.0261(19)

loop_
_atom_type_symbol
_atom_type_description
_atom_type_scat_dispersion_real
_atom_type_scat_dispersion_imag
_atom_type_scat_source
C C 0.0033 0.0016 'International Tables Vol C Tables 4.2.6.8 and 6.1.1.4'
H H 0.0000 0.0000 'International Tables Vol C Tables 4.2.6.8 and 6.1.1.4'
N N 0.0061 0.0033 'International Tables Vol C Tables 4.2.6.8 and 6.1.1.4'
O O 0.0106 0.0060 'International Tables Vol C Tables 4.2.6.8 and 6.1.1.4'
Cd Cd -0.8075 1.2024 'International Tables Vol C Tables 4.2.6.8 and 6.1.1.4'

loop_
_geom_angle_atom_site_label_1
_geom_angle_atom_site_label_2
_geom_angle_atom_site_label_3
_geom_angle
_geom_angle_site_symmetry_1
_geom_angle_site_symmetry_3
N2 Cd1 N1 161.61(9) 16_554 .
N2 Cd1 O3 100.67(9) 16_554 12_444
N1 Cd1 O3 86.43(9) . 12_444
N2 Cd1 N3 88.13(9) 16_554 .
N1 Cd1 N3 98.28(9) . .
O3 Cd1 N3 136.94(10) 12_444 .
N2 Cd1 O1 93.26(9) 16_554 .
N1 Cd1 O1 69.73(8) . .
O3 Cd1 O1 131.40(9) 12_444 .
N3 Cd1 O1 89.35(10) . .
C5 O1 Cd1 111.2(2) . .
C5 O2 H2 109.5 . .
C3 O3 Cd1 101.67(19) . 18_544
C1 N1 C4 104.9(2) . .
C1 N1 Cd1 135.9(2) . .
C4 N1 Cd1 117.95(17) . .
C1 N2 C2 105.1(2) . .
C1 N2 Cd1 131.6(2) . 10_554
C2 N2 Cd1 123.30(18) . 10_554
C10 N3 C6 117.6(3) . .
C10 N3 Cd1 123.5(2) . .
C6 N3 Cd1 118.7(2) . .
N2 C1 N1 113.7(3) . .
N2 C1 H1 123.1 . .
N1 C1 H1 123.1 . .
N2 C2 C4 108.3(2) . .
N2 C2 C3 120.8(2) . .
C4 C2 C3 130.9(3) . .
O4 C3 O3 122.5(3) . .
O4 C3 C2 120.8(3) . .
O3 C3 C2 116.6(3) . .
N1 C4 C2 108.0(2) . .
N1 C4 C5 117.4(2) . .
C2 C4 C5 134.5(3) . .
O1 C5 O2 121.3(3) . .
O1 C5 C4 120.3(3) . .
O2 C5 C4 118.4(3) . .
N3 C6 C7 122.9(4) . .
N3 C6 H6 118.6 . .
C7 C6 H6 118.6 . .
C8 C7 C6 118.2(4) . .
C8 C7 H7 120.9 . .
C6 C7 H7 120.9 . .
C9 C8 C7 119.5(4) . .
C9 C8 H8 120.3 . .
C7 C8 H8 120.3 . .
C8 C9 C10 119.2(4) . .
C8 C9 H9 120.4 . .
C10 C9 H9 120.4 . .
N3 C10 C9 122.6(4) . .
N3 C10 H10 118.7 . .
C9 C10 H10 118.7 . .

loop_
_geom_bond_atom_site_label_1
_geom_bond_atom_site_label_2
_geom_bond_distance
_geom_bond_site_symmetry_2
Cd1 N2 2.205(2) 16_554
Cd1 N1 2.221(2) .
Cd1 O3 2.322(2) 12_444
Cd1 N3 2.363(3) .
Cd1 O1 2.526(3) .
O1 C5 1.225(4) .
O2 C5 1.305(4) .
O2 H2 0.8200 .
O3 C3 1.268(4) .
O3 Cd1 2.322(2) 18_544
O4 C3 1.225(4) .
N1 C1 1.336(4) .
N1 C4 1.374(3) .
N2 C1 1.330(4) .
N2 C2 1.370(4) .
N2 Cd1 2.205(2) 10_554
N3 C10 1.328(5) .
N3 C6 1.336(4) .
C1 H1 0.9300 .
C2 C4 1.379(4) .
C2 C3 1.482(4) .
C4 C5 1.470(4) .
C6 C7 1.381(5) .
C6 H6 0.9300 .
C7 C8 1.375(6) .
C7 H7 0.9300 .
C8 C9 1.349(6) .
C8 H8 0.9300 .
C9 C10 1.384(5) .
C9 H9 0.9300 .
C10 H10 0.9300 .

loop_
_geom_hbond_atom_site_label_D
_geom_hbond_atom_site_label_H
_geom_hbond_atom_site_label_A
_geom_hbond_distance_DH
_geom_hbond_distance_HA
_geom_hbond_distance_DA
_geom_hbond_angle_DHA
O2 H2 O3 0.82 1.72 2.523(3) 164.4

loop_
_geom_torsion_atom_site_label_1
_geom_torsion_atom_site_label_2
_geom_torsion_atom_site_label_3
_geom_torsion_atom_site_label_4
_geom_torsion
_geom_torsion_site_symmetry_1
N2 Cd1 O1 C5 156.9(2) 16_554
N1 Cd1 O1 C5 -15.9(2) .
O3 Cd1 O1 C5 49.6(3) 12_444
N3 Cd1 O1 C5 -115.0(3) .
N2 Cd1 N1 C1 156.2(3) 16_554
O3 Cd1 N1 C1 42.6(3) 12_444
N3 Cd1 N1 C1 -94.3(3) .
O1 Cd1 N1 C1 179.5(3) .
N2 Cd1 N1 C4 -8.9(4) 16_554
O3 Cd1 N1 C4 -122.5(2) 12_444
N3 Cd1 N1 C4 100.5(2) .
O1 Cd1 N1 C4 14.32(19) .
N2 Cd1 N3 C10 -106.3(3) 16_554
N1 Cd1 N3 C10 91.1(3) .
O3 Cd1 N3 C10 -2.6(3) 12_444
O1 Cd1 N3 C10 160.5(3) .
N2 Cd1 N3 C6 68.7(2) 16_554
N1 Cd1 N3 C6 -94.0(2) .
O3 Cd1 N3 C6 172.3(2) 12_444
O1 Cd1 N3 C6 -24.6(2) .
C2 N2 C1 N1 0.9(4) .
Cd1 N2 C1 N1 179.6(2) 10_554
C4 N1 C1 N2 -0.9(4) .
Cd1 N1 C1 N2 -167.3(2) .
C1 N2 C2 C4 -0.6(3) .
Cd1 N2 C2 C4 -179.47(19) 10_554
C1 N2 C2 C3 177.9(3) .
Cd1 N2 C2 C3 -1.0(4) 10_554
Cd1 O3 C3 O4 1.0(4) 18_544
Cd1 O3 C3 C2 -179.3(2) 18_544
N2 C2 C3 O4 3.4(4) .
C4 C2 C3 O4 -178.5(3) .
N2 C2 C3 O3 -176.3(3) .
C4 C2 C3 O3 1.8(5) .
C1 N1 C4 C2 0.4(3) .
Cd1 N1 C4 C2 169.76(19) .
C1 N1 C4 C5 177.7(3) .
Cd1 N1 C4 C5 -12.9(3) .
N2 C2 C4 N1 0.1(3) .
C3 C2 C4 N1 -178.2(3) .
N2 C2 C4 C5 -176.5(3) .
C3 C2 C4 C5 5.2(6) .
Cd1 O1 C5 O2 -165.4(3) .
Cd1 O1 C5 C4 15.4(4) .
N1 C4 C5 O1 -3.5(4) .
C2 C4 C5 O1 172.9(3) .
N1 C4 C5 O2 177.2(3) .
C2 C4 C5 O2 -6.4(5) .
C10 N3 C6 C7 -0.2(5) .
Cd1 N3 C6 C7 -175.4(3) .
N3 C6 C7 C8 -0.6(6) .
C6 C7 C8 C9 1.5(7) .
C7 C8 C9 C10 -1.6(8) .
C6 N3 C10 C9 0.1(6) .
Cd1 N3 C10 C9 175.0(3) .
C8 C9 C10 N3 0.8(7) .
